data_8100445
loop_
_publ_author_name
'Van Meervelt, Luc'
'Uytterhoeven, Koen'

_publ_section_title
;
Crystal structure of 2-acetonyl-5-benzyl-4,6-dimethoxy-5-nitro-2,5-
dihydropyrimidine, C~16~H~19~N~3~O~5~ 483
;
_journal_issue 4
_journal_name_full 'Zeitschrift f\"ur Kristallographie - New Crystal Structures'
_journal_page_first 483
_journal_page_last 484
_journal_volume 218
_journal_year 2003
_chemical_formula_moiety 'C16 H19 N3 O5'
_chemical_formula_sum 'C16 H19 N3 O5'
_chemical_formula_weight 333.34
_space_group_IT_number 14
_symmetry_cell_setting monoclinic
_symmetry_space_group_name_Hall '-P 2ybc'
_symmetry_space_group_name_H-M 'P 1 21/c 1'
_cell_angle_alpha 90.00
_cell_angle_beta 95.83(2)
_cell_angle_gamma 90.00
_cell_formula_units_Z 4
_cell_length_a 12.0100(10)
_cell_length_b 11.8770(10)
_cell_length_c 12.1100(10)
_cell_measurement_temperature 289(2)
_cell_volume 1718.5(3)
_diffrn_ambient_temperature 289(2)
_exptl_crystal_density_diffrn 1.288
_cod_depositor_comments
;
The following automatic conversions were performed:
'_symmetry_cell_setting' value 'Monoclinic' changed to 'monoclinic'
according to '/home/saulius/struct/CIF-dictionaries/cif_core.dic'
dictionary named 'cif_core.dic' version 2.4.1 from 2010-06-29.

Automatic conversion script
Id: cif_fix_enum 1527 2010-12-29 10:47:43Z saulius 
;
_cod_original_sg_symbol_H-M 'P 21/c'
_cod_database_code 8100445

loop_
_symmetry_equiv_pos_as_xyz
'x, y, z'
'-x, y+1/2, -z+1/2'
'-x, -y, -z'
'x, -y-1/2, z-1/2'

loop_
_atom_site_label
_atom_site_type_symbol
_atom_site_fract_x
_atom_site_fract_y
_atom_site_fract_z
_atom_site_U_iso_or_equiv
_atom_site_adp_type
_atom_site_occupancy
_atom_site_symmetry_multiplicity
_atom_site_Wyckoff_symbol
_atom_site_calc_flag
_atom_site_refinement_flags
_atom_site_disorder_assembly
_atom_site_disorder_group
N1 N 0.72628(15) -0.23856(15) 0.75190(15) 0.0424(6) Uani 1 4 e d . . .
C2 C 0.66412(17) -0.15440(18) 0.68393(19) 0.0419(6) Uani 1 4 e d . . .
H2A H 0.6298 -0.1940 0.6181 0.050 Uiso 1 4 e calc R . .
N3 N 0.72379(15) -0.05941(15) 0.64365(14) 0.0404(6) Uani 1 4 e d . . .
C4 C 0.8249(2) -0.04497(18) 0.67771(18) 0.0389(6) Uani 1 4 e d . . .
C5 C 0.89422(16) -0.11705(19) 0.76140(18) 0.0406(6) Uani 1 4 e d . . .
C6 C 0.82790(19) -0.22097(18) 0.78350(17) 0.0390(6) Uani 1 4 e d . . .
C7 C 0.56786(18) -0.1107(2) 0.7451(2) 0.0500(7) Uani 1 4 e d . . .
H7A H 0.5297 -0.1739 0.7753 0.060 Uiso 1 4 e calc R . .
H7B H 0.5977 -0.0637 0.8067 0.060 Uiso 1 4 e calc R . .
C8 C 0.4852(2) -0.0436(2) 0.6701(3) 0.0635(8) Uani 1 4 e d . . .
O9 O 0.4160(2) -0.0920(2) 0.6102(3) 0.1297(12) Uani 1 4 e d . . .
C10 C 0.4936(3) 0.0799(3) 0.6677(3) 0.0899(11) Uani 1 4 e d . . .
H10A H 0.4325 0.1100 0.6195 0.108 Uiso 1 4 e calc R . .
H10B H 0.5631 0.1011 0.6408 0.108 Uiso 1 4 e calc R . .
H10C H 0.4908 0.1091 0.7413 0.108 Uiso 1 4 e calc R . .
O11 O 0.88686(12) 0.04136(13) 0.64574(13) 0.0504(5) Uani 1 4 e d . . .
C12 C 0.8287(2) 0.1257(2) 0.5756(2) 0.0556(7) Uani 1 4 e d . . .
H12A H 0.8821 0.1763 0.5487 0.067 Uiso 1 4 e calc R . .
H12B H 0.7788 0.1670 0.6176 0.067 Uiso 1 4 e calc R . .
H12C H 0.7866 0.0896 0.5138 0.067 Uiso 1 4 e calc R . .
N13 N 0.99589(17) -0.15918(19) 0.7049(2) 0.0548(6) Uani 1 4 e d . . .
O14 O 0.97456(16) -0.2093(2) 0.61813(18) 0.0790(7) Uani 1 4 e d . . .
O15 O 1.08920(16) -0.14188(18) 0.74930(19) 0.0817(7) Uani 1 4 e d . . .
C16 C 0.93355(19) -0.0520(2) 0.8686(2) 0.0534(7) Uani 1 4 e d . . .
H16A H 0.9781 -0.1015 0.9192 0.064 Uiso 1 4 e calc R . .
H16B H 0.9807 0.0104 0.8506 0.064 Uiso 1 4 e calc R . .
C17 C 0.83585(19) -0.0073(2) 0.92494(19) 0.0486(7) Uani 1 4 e d . . .
C18 C 0.7880(2) -0.0707(2) 1.0029(2) 0.0611(8) Uani 1 4 e d . . .
H18A H 0.8166 -0.1416 1.0220 0.073 Uiso 1 4 e calc R . .
C19 C 0.6980(3) -0.0297(3) 1.0526(2) 0.0814(10) Uani 1 4 e d . . .
H19A H 0.6674 -0.0725 1.1063 0.098 Uiso 1 4 e calc R . .
C20 C 0.6534(3) 0.0732(3) 1.0237(3) 0.0828(10) Uani 1 4 e d . . .
H20A H 0.5912 0.0992 1.0559 0.099 Uiso 1 4 e calc R . .
C21 C 0.7006(3) 0.1384(2) 0.9470(3) 0.0740(9) Uani 1 4 e d . . .
H21A H 0.6713 0.2091 0.9282 0.089 Uiso 1 4 e calc R . .
C22 C 0.7920(2) 0.0984(2) 0.8979(2) 0.0591(8) Uani 1 4 e d . . .
H22A H 0.8242 0.1427 0.8464 0.071 Uiso 1 4 e calc R . .
O23 O 0.89254(12) -0.29424(14) 0.84536(13) 0.0518(5) Uani 1 4 e d . . .
C24 C 0.8401(2) -0.3968(2) 0.8754(2) 0.0613(8) Uani 1 4 e d . . .
H24A H 0.8946 -0.4440 0.9163 0.074 Uiso 1 4 e calc R . .
H24B H 0.8095 -0.4352 0.8095 0.074 Uiso 1 4 e calc R . .
H24C H 0.7811 -0.3797 0.9206 0.074 Uiso 1 4 e calc R . .

loop_
_atom_site_aniso_label
_atom_site_aniso_U_11
_atom_site_aniso_U_22
_atom_site_aniso_U_33
_atom_site_aniso_U_23
_atom_site_aniso_U_13
_atom_site_aniso_U_12
N1 0.0316(13) 0.0402(11) 0.0557(12) -0.0010(9) 0.0052(9) 0.0003(9)
C2 0.0273(13) 0.0436(14) 0.0532(13) -0.0037(11) -0.0037(11) -0.0024(11)
N3 0.0273(13) 0.0461(12) 0.0469(11) 0.0002(9) -0.0009(9) 0.0001(9)
C4 0.0303(15) 0.0420(14) 0.0452(13) -0.0009(10) 0.0069(11) 0.0002(11)
C5 0.0211(13) 0.0493(14) 0.0511(14) 0.0037(11) 0.0023(10) 0.0023(10)
C6 0.0302(15) 0.0405(14) 0.0460(13) 0.0016(11) 0.0024(11) 0.0052(11)
C7 0.0303(13) 0.0516(15) 0.0686(16) 0.0016(12) 0.0081(12) -0.0018(11)
C8 0.0279(15) 0.0624(19) 0.099(2) -0.0017(16) 0.0030(15) 0.0024(13)
O9 0.0806(17) 0.0979(18) 0.193(3) 0.0093(18) -0.0707(19) -0.0132(16)
C10 0.064(2) 0.073(2) 0.133(3) 0.006(2) 0.0108(19) 0.0278(17)
O11 0.0321(9) 0.0489(10) 0.0692(11) 0.0165(8) 0.0000(8) -0.0045(8)
C12 0.0509(15) 0.0463(15) 0.0692(16) 0.0153(13) 0.0036(12) -0.0007(12)
N13 0.0331(14) 0.0591(15) 0.0726(16) 0.0148(12) 0.0078(12) 0.0046(10)
O14 0.0536(12) 0.1063(17) 0.0798(14) -0.0090(13) 0.0203(11) 0.0171(11)
O15 0.0267(11) 0.0967(16) 0.1203(17) 0.0140(12) 0.0012(11) 0.0028(10)
C16 0.0370(15) 0.0564(16) 0.0629(16) 0.0027(13) -0.0131(12) -0.0071(12)
C17 0.0441(15) 0.0497(16) 0.0491(14) -0.0077(13) -0.0097(12) -0.0087(12)
C18 0.0722(19) 0.0559(16) 0.0540(15) 0.0051(14) 0.0009(15) -0.0028(15)
C19 0.099(3) 0.082(2) 0.0664(19) -0.0048(16) 0.0253(18) -0.003(2)
C20 0.084(2) 0.091(3) 0.076(2) -0.020(2) 0.0241(18) 0.007(2)
C21 0.088(2) 0.0536(17) 0.078(2) -0.0217(16) -0.0027(18) 0.0111(16)
C22 0.0685(19) 0.0466(16) 0.0599(16) -0.0068(13) -0.0053(14) -0.0098(14)
O23 0.0361(9) 0.0491(10) 0.0697(11) 0.0177(8) 0.0023(8) 0.0031(8)
C24 0.0557(17) 0.0516(16) 0.0777(18) 0.0234(14) 0.0116(14) 0.0050(13)

loop_
_geom_bond_atom_site_label_1
_geom_bond_atom_site_label_2
_geom_bond_distance
_geom_bond_site_symmetry_2
_geom_bond_publ_flag
N1 C6 1.259(3) . ?
N1 C2 1.452(3) . ?
C2 N3 1.448(3) . ?
C2 C7 1.526(3) . ?
C2 H2A 0.9800 . ?
N3 C4 1.254(3) . ?
C4 O11 1.347(3) . ?
C4 C5 1.511(3) . ?
C5 C6 1.508(3) . ?
C5 C16 1.543(3) . ?
C5 N13 1.542(3) . ?
C6 O23 1.343(3) . ?
C7 C8 1.505(4) . ?
C7 H7A 0.9700 . ?
C7 H7B 0.9700 . ?
C8 O9 1.193(3) . ?
C8 C10 1.470(4) . ?
C10 H10A 0.9600 . ?
C10 H10B 0.9600 . ?
C10 H10C 0.9600 . ?
O11 C12 1.446(3) . ?
C12 H12A 0.9600 . ?
C12 H12B 0.9600 . ?
C12 H12C 0.9600 . ?
N13 O15 1.210(3) . ?
N13 O14 1.212(3) . ?
C16 C17 1.512(3) . ?
C16 H16A 0.9700 . ?
C16 H16B 0.9700 . ?
C17 C18 1.377(4) . ?
C17 C22 1.388(4) . ?
C18 C19 1.378(4) . ?
C18 H18A 0.9300 . ?
C19 C20 1.366(4) . ?
C19 H19A 0.9300 . ?
C20 C21 1.375(4) . ?
C20 H20A 0.9300 . ?
C21 C22 1.384(4) . ?
C21 H21A 0.9300 . ?
C22 H22A 0.9300 . ?
O23 C24 1.435(3) . ?
C24 H24A 0.9600 . ?
C24 H24B 0.9600 . ?
C24 H24C 0.9600 . ?

loop_
_cod_related_entry_id
_cod_related_entry_database
_cod_related_entry_code
1 ChemSpider 21122434
